data_7045848
loop_
_publ_author_name
'Chin, Colleen P.'
'Ren, YiXin'
'Berry, Joan'
'Knott, Stanley A.'
'McLauchlan, Craig C.'
'Szczepura, Lisa F.'

_publ_section_title
;
 Small molecule activation of nitriles coordinated to the
 [Re<sub>6</sub>Se<sub>8</sub>]<sup>2+</sup> core: formation of oxazine,
 oxazoline and carboxamide complexes.
;
_journal_issue 13
_journal_name_full 'Dalton transactions (Cambridge, England : 2003)'
_journal_page_first 4653
_journal_page_last 4660
_journal_paper_doi 10.1039/c7dt04907b
_journal_volume 47
_journal_year 2018
_chemical_compound_source 'synthesis as described'
_chemical_formula_moiety 'C35 H84 N O P5 Re6 Se8, 2 (B F4)'
_chemical_formula_sum 'C35 H84 B2 F8 N O P5 Re6 Se8'
_chemical_formula_weight 2612.38
_space_group_crystal_system monoclinic
_space_group_IT_number 14
_space_group_name_Hall '-P 2ybc'
_space_group_name_H-M_alt 'P 1 21/c 1'
_symmetry_space_group_name_Hall '-P 2ybc'
_symmetry_space_group_name_H-M 'P 1 21/c 1'
_atom_sites_solution_hydrogens geom
_audit_creation_method SHELXL-2014/7
_audit_update_record
;
2018-01-25 deposited with the CCDC.
2018-03-02 downloaded from the CCDC.
;
_cell_angle_alpha 90
_cell_angle_beta 94.2180(10)
_cell_angle_gamma 90
_cell_formula_units_Z 2
_cell_length_a 12.0673(13)
_cell_length_b 20.309(2)
_cell_length_c 12.8377(14)
_cell_measurement_reflns_used 9343
_cell_measurement_temperature 181(2)
_cell_measurement_theta_max 27.75
_cell_measurement_theta_min 2.45
_cell_volume 3137.7(6)
_computing_cell_refinement 'Bruker SAINT'
_computing_data_collection 'Bruker APEX2'
_computing_data_reduction 'Bruker SAINT'
_computing_molecular_graphics 'ORTEP-3 for Windows (Farrugia, 1997)'
_computing_publication_material 'EnCIFer 1.5 (Allen et al., 2004)'
_computing_structure_refinement 'SHELXL-2014/7 (Sheldrick, 2014)'
_computing_structure_solution 'SHELXS-97 (Sheldrick, 2010)'
_diffrn_ambient_temperature 181(2)
_diffrn_measured_fraction_theta_full 1.000
_diffrn_measured_fraction_theta_max 0.947
_diffrn_measurement_device_type 'Bruker APEX-II CCD'
_diffrn_measurement_method '\f and \w scans'
_diffrn_radiation_monochromator graphite
_diffrn_radiation_source 'sealed tube'
_diffrn_radiation_type MoK\a
_diffrn_radiation_wavelength 0.71073
_diffrn_reflns_av_R_equivalents 0.0527
_diffrn_reflns_av_unetI/netI 0.0399
_diffrn_reflns_Laue_measured_fraction_full 1.000
_diffrn_reflns_Laue_measured_fraction_max 0.947
_diffrn_reflns_limit_h_max 15
_diffrn_reflns_limit_h_min -15
_diffrn_reflns_limit_k_max 26
_diffrn_reflns_limit_k_min -26
_diffrn_reflns_limit_l_max 16
_diffrn_reflns_limit_l_min -16
_diffrn_reflns_number 38981
_diffrn_reflns_point_group_measured_fraction_full 1.000
_diffrn_reflns_point_group_measured_fraction_max 0.947
_diffrn_reflns_theta_full 25.242
_diffrn_reflns_theta_max 28.281
_diffrn_reflns_theta_min 1.692
_exptl_absorpt_coefficient_mu 16.347
_exptl_absorpt_correction_T_max 0.4062
_exptl_absorpt_correction_T_min 0.1422
_exptl_absorpt_correction_type integration
_exptl_absorpt_process_details 'SADABS V2008/1 (Bruker AXS)'
_exptl_crystal_colour orange
_exptl_crystal_density_diffrn 2.765
_exptl_crystal_density_method 'not measured'
_exptl_crystal_description plate
_exptl_crystal_F_000 2376
_exptl_crystal_size_max 0.273
_exptl_crystal_size_mid 0.207
_exptl_crystal_size_min 0.071
_refine_diff_density_max 1.510
_refine_diff_density_min -1.243
_refine_diff_density_rms 0.181
_refine_ls_extinction_method none
_refine_ls_goodness_of_fit_ref 1.023
_refine_ls_hydrogen_treatment constr
_refine_ls_matrix_type full
_refine_ls_number_parameters 435
_refine_ls_number_reflns 7374
_refine_ls_number_restraints 109
_refine_ls_restrained_S_all 1.019
_refine_ls_R_factor_all 0.0468
_refine_ls_R_factor_gt 0.0324
_refine_ls_shift/su_max 0.233
_refine_ls_shift/su_mean 0.006
_refine_ls_structure_factor_coef Fsqd
_refine_ls_weighting_details 'w=1/[\s^2^(Fo^2^)+(0.0333P)^2^+8.8287P] where P=(Fo^2^+2Fc^2^)/3'
_refine_ls_weighting_scheme calc
_refine_ls_wR_factor_gt 0.0760
_refine_ls_wR_factor_ref 0.0830
_reflns_Friedel_coverage 0.000
_reflns_number_gt 5856
_reflns_number_total 7374
_reflns_threshold_expression 'I > 2\s(I)'
_cod_data_source_file c7dt04907b2.cif
_cod_data_source_block cm63aas
_cod_depositor_comments 'Adding full bibliography for 7045848--7045849.cif.'
_cod_database_code 7045848
_shelx_shelxl_version_number 2014/7
_shelx_space_group_comment
;
The symmetry employed for this shelxl refinement is uniquely defined
by the following loop, which should always be used as a source of
symmetry information in preference to the above space-group names.
They are only intended as comments.
;
_shelx_estimated_absorpt_t_min 0.095
_shelx_estimated_absorpt_t_max 0.390

loop_
_space_group_symop_operation_xyz
'x, y, z'
'-x, y+1/2, -z+1/2'
'-x, -y, -z'
'x, -y-1/2, z-1/2'

loop_
_atom_site_label
_atom_site_type_symbol
_atom_site_fract_x
_atom_site_fract_y
_atom_site_fract_z
_atom_site_U_iso_or_equiv
_atom_site_adp_type
_atom_site_occupancy
_atom_site_site_symmetry_order
_atom_site_calc_flag
_atom_site_refinement_flags_posn
_atom_site_refinement_flags_adp
_atom_site_refinement_flags_occupancy
_atom_site_disorder_assembly
_atom_site_disorder_group
Re1 Re 0.60723(2) 0.93858(2) 0.46625(2) 0.03407(5) Uani 1 1 d . . . . .
Re2 Re 0.41439(2) 0.93247(2) 0.55206(2) 0.03392(5) Uani 1 1 d . . . . .
Re3 Re 0.42653(2) 0.98901(2) 0.36764(2) 0.03407(5) Uani 1 1 d . . . . .
Se1 Se 0.24732(4) 0.98344(3) 0.45557(4) 0.04052(13) Uani 1 1 d . . . . .
Se2 Se 0.45137(5) 0.86661(3) 0.39191(4) 0.03861(12) Uani 1 1 d . . . . .
Se3 Se 0.38620(5) 1.00453(3) 0.70765(4) 0.03990(13) Uani 1 1 d . . . . .
Se4 Se 0.59019(5) 0.88743(3) 0.64328(4) 0.04162(13) Uani 1 1 d . . . . .
P1 P 0.74850(17) 0.85754(9) 0.42238(16) 0.0422(5) Uani 0.8 1 d . . P A 1
C1 C 0.8935(6) 0.8856(4) 0.4412(7) 0.068(3) Uani 0.8 1 d . . P A 1
H1A H 0.9063 0.9051 0.5118 0.082 Uiso 0.8 1 calc R U P A 1
H1B H 0.9435 0.8472 0.4374 0.082 Uiso 0.8 1 calc R U P A 1
C2 C 0.9228(8) 0.9362(4) 0.3605(8) 0.080(3) Uani 0.8 1 d . . P A 1
H2A H 0.9092 0.9175 0.2904 0.121 Uiso 0.8 1 calc R U P A 1
H2B H 1.0014 0.9482 0.3724 0.121 Uiso 0.8 1 calc R U P A 1
H2C H 0.8767 0.9755 0.3668 0.121 Uiso 0.8 1 calc R U P A 1
C3 C 0.7567(7) 0.7831(4) 0.5039(7) 0.062(2) Uani 0.8 1 d . . P A 1
H3A H 0.8222 0.7573 0.4856 0.074 Uiso 0.8 1 calc R U P A 1
H3B H 0.7703 0.7969 0.5777 0.074 Uiso 0.8 1 calc R U P A 1
C4 C 0.6550(10) 0.7372(5) 0.4960(11) 0.107(5) Uani 0.8 1 d . . P A 1
H4A H 0.6720 0.6971 0.5366 0.160 Uiso 0.8 1 calc R U P A 1
H4B H 0.6366 0.7255 0.4227 0.160 Uiso 0.8 1 calc R U P A 1
H4C H 0.5916 0.7597 0.5236 0.160 Uiso 0.8 1 calc R U P A 1
C5 C 0.7345(7) 0.8269(4) 0.2905(6) 0.072(3) Uani 0.8 1 d . . P A 1
H5A H 0.6592 0.8080 0.2767 0.087 Uiso 0.8 1 calc R U P A 1
H5B H 0.7417 0.8642 0.2417 0.087 Uiso 0.8 1 calc R U P A 1
C6 C 0.8227(9) 0.7729(6) 0.2674(8) 0.110(4) Uani 0.8 1 d . . P A 1
H6A H 0.8372 0.7450 0.3292 0.165 Uiso 0.8 1 calc R U P A 1
H6B H 0.8919 0.7943 0.2503 0.165 Uiso 0.8 1 calc R U P A 1
H6C H 0.7942 0.7458 0.2083 0.165 Uiso 0.8 1 calc R U P A 1
N1 N 0.7261(17) 0.8583(8) 0.411(2) 0.084(9) Uani 0.2 1 d D U P A 2
O1 O 0.784(3) 0.7591(17) 0.344(3) 0.146(9) Uani 0.2 1 d D U P A 2
C40 C 0.8272(18) 0.8826(12) 0.367(2) 0.119(11) Uani 0.2 1 d D U P A 2
H40A H 0.8066 0.9105 0.3056 0.143 Uiso 0.2 1 calc R U P A 2
H40B H 0.8699 0.9099 0.4198 0.143 Uiso 0.2 1 calc R U P A 2
C41 C 0.891(4) 0.832(3) 0.339(4) 0.127(10) Uani 0.2 1 d . U P A 2
H41A H 0.9084 0.8068 0.4034 0.153 Uiso 0.2 1 calc R U P A 2
H41B H 0.9616 0.8529 0.3215 0.153 Uiso 0.2 1 calc R U P A 2
C42 C 0.868(4) 0.7848(13) 0.260(3) 0.139(12) Uani 0.2 1 d D U P A 2
H42A H 0.9299 0.7547 0.2481 0.167 Uiso 0.2 1 calc R U P A 2
H42B H 0.8310 0.8019 0.1943 0.167 Uiso 0.2 1 calc R U P A 2
C43 C 0.715(3) 0.7972(9) 0.412(3) 0.124(11) Uani 0.2 1 d D U P A 2
C44 C 0.651(2) 0.7496(14) 0.472(3) 0.116(13) Uani 0.2 1 d D U P A 2
H44A H 0.7008 0.7281 0.5250 0.175 Uiso 0.2 1 calc R U P A 2
H44B H 0.6178 0.7163 0.4237 0.175 Uiso 0.2 1 calc R U P A 2
H44C H 0.5922 0.7729 0.5053 0.175 Uiso 0.2 1 calc R U P A 2
P2 P 0.29328(14) 0.84626(8) 0.61804(12) 0.0479(4) Uani 1 1 d . . . . .
C7 C 0.3533(6) 0.7977(3) 0.7273(5) 0.0643(19) Uani 1 1 d . . . . .
H7A H 0.3009 0.7618 0.7412 0.077 Uiso 1 1 calc R U . . .
H7B H 0.4225 0.7771 0.7062 0.077 Uiso 1 1 calc R U . . .
C8 C 0.3804(7) 0.8356(4) 0.8293(5) 0.076(2) Uani 1 1 d . . . . .
H8A H 0.4160 0.8059 0.8818 0.114 Uiso 1 1 calc R U . . .
H8B H 0.3116 0.8530 0.8547 0.114 Uiso 1 1 calc R U . . .
H8C H 0.4308 0.8721 0.8166 0.114 Uiso 1 1 calc R U . . .
C9 C 0.2492(5) 0.7826(3) 0.5257(5) 0.0598(18) Uani 1 1 d . . . . .
H9A H 0.3162 0.7610 0.5012 0.072 Uiso 1 1 calc R U . . .
H9B H 0.2074 0.7489 0.5624 0.072 Uiso 1 1 calc R U . . .
C10 C 0.1772(6) 0.8061(4) 0.4307(6) 0.079(2) Uani 1 1 d . . . . .
H10A H 0.1461 0.7680 0.3919 0.119 Uiso 1 1 calc R U . . .
H10B H 0.2224 0.8321 0.3855 0.119 Uiso 1 1 calc R U . . .
H10C H 0.1165 0.8334 0.4536 0.119 Uiso 1 1 calc R U . . .
C11 C 0.1627(5) 0.8770(3) 0.6635(5) 0.0643(19) Uani 1 1 d . . . . .
H11A H 0.1805 0.9077 0.7222 0.077 Uiso 1 1 calc R U . . .
H11B H 0.1238 0.9026 0.6062 0.077 Uiso 1 1 calc R U . . .
C12 C 0.0821(7) 0.8240(4) 0.6998(6) 0.087(2) Uani 1 1 d . . . . .
H12A H 0.0536 0.7978 0.6396 0.130 Uiso 1 1 calc R U . . .
H12B H 0.0200 0.8454 0.7315 0.130 Uiso 1 1 calc R U . . .
H12C H 0.1216 0.7952 0.7513 0.130 Uiso 1 1 calc R U . . .
P3 P 0.32481(17) 0.97713(10) 0.19644(14) 0.0321(5) Uani 0.7 1 d . . P B 1
C13 C 0.3725(7) 1.0327(4) 0.0958(5) 0.045(2) Uani 0.7 1 d . . P B 1
H13A H 0.3670 1.0786 0.1209 0.054 Uiso 0.7 1 calc R U P B 1
H13B H 0.4519 1.0236 0.0874 0.054 Uiso 0.7 1 calc R U P B 1
C14 C 0.3064(10) 1.0272(5) -0.0149(6) 0.070(3) Uani 0.7 1 d . . P B 1
H14A H 0.3202 0.9840 -0.0454 0.106 Uiso 0.7 1 calc R U P B 1
H14B H 0.3315 1.0618 -0.0609 0.106 Uiso 0.7 1 calc R U P B 1
H14C H 0.2267 1.0324 -0.0071 0.106 Uiso 0.7 1 calc R U P B 1
C15 C 0.3292(6) 0.8944(4) 0.1375(6) 0.0413(19) Uani 0.7 1 d . . P B 1
H15A H 0.3047 0.8613 0.1876 0.050 Uiso 0.7 1 calc R U P B 1
H15B H 0.2775 0.8927 0.0741 0.050 Uiso 0.7 1 calc R U P B 1
C16 C 0.4494(6) 0.8774(4) 0.1081(6) 0.049(2) Uani 0.7 1 d . . P B 1
H16A H 0.4487 0.8350 0.0719 0.073 Uiso 0.7 1 calc R U P B 1
H16B H 0.4992 0.8749 0.1718 0.073 Uiso 0.7 1 calc R U P B 1
H16C H 0.4755 0.9118 0.0622 0.073 Uiso 0.7 1 calc R U P B 1
C17 C 0.1715(7) 0.9886(4) 0.1898(6) 0.046(2) Uani 0.7 1 d . . P B 1
H17A H 0.1407 0.9779 0.1182 0.055 Uiso 0.7 1 calc R U P B 1
H17B H 0.1397 0.9569 0.2381 0.055 Uiso 0.7 1 calc R U P B 1
C18 C 0.1336(8) 1.0592(5) 0.2178(7) 0.069(3) Uani 0.7 1 d . . P B 1
H18A H 0.1664 1.0712 0.2873 0.104 Uiso 0.7 1 calc R U P B 1
H18B H 0.0524 1.0604 0.2177 0.104 Uiso 0.7 1 calc R U P B 1
H41 H 0.1580 1.0905 0.1662 0.104 Uiso 0.7 1 calc R U P B 1
N3 N 0.331(2) 0.9680(9) 0.1892(15) 0.229(10) Uani 0.3 1 d D U P B 2
O3 O 0.284(4) 1.029(2) 0.0363(15) 0.333(11) Uani 0.3 1 d D U P B 2
C60 C 0.385(2) 0.9195(11) 0.1223(13) 0.261(11) Uani 0.3 1 d D U P B 2
H60A H 0.3542 0.8746 0.1293 0.313 Uiso 0.3 1 calc R U P B 2
H60B H 0.4666 0.9184 0.1370 0.313 Uiso 0.3 1 calc R U P B 2
C61 C 0.2394(17) 0.9806(14) 0.013(2) 0.301(12) Uani 0.3 1 d D U P B 2
H61A H 0.2006 0.9811 -0.0576 0.361 Uiso 0.3 1 calc R U P B 2
H61B H 0.1906 0.9637 0.0657 0.361 Uiso 0.3 1 calc R U P B 2
C62 C 0.3517(18) 0.9492(16) 0.0178(16) 0.295(11) Uani 0.3 1 d D U P B 2
H62A H 0.4074 0.9828 0.0016 0.353 Uiso 0.3 1 calc R U P B 2
H62B H 0.3520 0.9145 -0.0362 0.353 Uiso 0.3 1 calc R U P B 2
C63 C 0.323(2) 1.0199(12) 0.1366(14) 0.297(12) Uani 0.3 1 d D U P B 2
C64 C 0.221(2) 1.016(3) 0.194(2) 0.31(2) Uani 0.3 1 d D U P B 2
H64A H 0.1931 0.9710 0.1924 0.470 Uiso 0.3 1 calc R U P B 2
H64B H 0.1645 1.0458 0.1614 0.470 Uiso 0.3 1 calc R U P B 2
H64C H 0.2388 1.0298 0.2668 0.470 Uiso 0.3 1 calc R U P B 2
B1 B 0.9874(9) 1.1480(6) 0.9506(13) 0.120(5) Uani 1 1 d . . . . .
F1 F 1.0679(7) 1.1103(5) 0.9391(7) 0.301(4) Uani 1 1 d . . . . .
F2 F 0.9132(7) 1.1204(4) 1.0248(6) 0.178(3) Uani 1 1 d . . . . .
F3 F 1.0168(7) 1.2023(5) 1.0024(7) 0.232(5) Uani 1 1 d . . . . .
F4 F 0.9279(5) 1.1619(3) 0.8626(5) 0.136(2) Uani 1 1 d . . . . .

loop_
_atom_site_aniso_label
_atom_site_aniso_U_11
_atom_site_aniso_U_22
_atom_site_aniso_U_33
_atom_site_aniso_U_23
_atom_site_aniso_U_13
_atom_site_aniso_U_12
Re1 0.03504(10) 0.03366(10) 0.03347(10) -0.00129(8) 0.00229(8) 0.00516(8)
Re2 0.03710(11) 0.03302(10) 0.03178(9) -0.00085(8) 0.00354(8) 0.00202(8)
Re3 0.03698(11) 0.03515(10) 0.02977(9) -0.00116(8) 0.00030(8) 0.00358(8)
Se1 0.0349(3) 0.0442(3) 0.0421(3) -0.0032(2) 0.0011(2) 0.0025(2)
Se2 0.0432(3) 0.0352(3) 0.0374(2) -0.0049(2) 0.0028(2) 0.0019(2)
Se3 0.0459(3) 0.0415(3) 0.0330(2) -0.0026(2) 0.0081(2) 0.0017(2)
Se4 0.0500(3) 0.0376(3) 0.0366(3) 0.0039(2) -0.0010(2) 0.0070(2)
P1 0.0373(10) 0.0401(10) 0.0488(10) -0.0106(8) -0.0002(8) 0.0078(8)
C1 0.029(4) 0.068(5) 0.107(7) -0.034(5) -0.001(4) 0.014(4)
C2 0.070(5) 0.059(5) 0.119(7) -0.016(5) 0.054(5) -0.012(4)
C3 0.058(5) 0.044(4) 0.085(6) 0.006(4) 0.009(4) 0.020(4)
C4 0.106(9) 0.052(6) 0.161(12) 0.010(7) 0.003(9) -0.004(6)
C5 0.071(5) 0.082(5) 0.063(5) -0.034(4) -0.001(4) 0.040(4)
C6 0.101(8) 0.142(9) 0.091(7) -0.049(6) 0.024(6) 0.052(7)
N1 0.043(13) 0.089(17) 0.127(18) 0.040(15) 0.047(13) -0.015(13)
O1 0.126(17) 0.149(18) 0.168(18) 0.036(17) 0.040(16) 0.012(16)
C40 0.085(18) 0.13(2) 0.15(2) 0.01(2) 0.059(18) 0.036(18)
C41 0.106(18) 0.126(19) 0.155(19) 0.043(18) 0.046(17) 0.025(17)
C42 0.12(2) 0.13(2) 0.17(2) 0.05(2) 0.06(2) 0.02(2)
C43 0.077(17) 0.13(2) 0.17(2) 0.01(2) 0.044(18) 0.051(17)
C44 0.11(2) 0.09(2) 0.17(3) 0.07(2) 0.107(19) 0.079(17)
P2 0.0555(9) 0.0422(8) 0.0468(8) -0.0023(7) 0.0087(7) 0.0000(7)
C7 0.076(5) 0.057(4) 0.060(4) 0.006(3) 0.010(3) -0.012(3)
C8 0.101(6) 0.076(5) 0.048(4) 0.006(3) -0.009(4) -0.017(4)
C9 0.059(4) 0.061(4) 0.060(4) -0.002(3) 0.004(3) -0.009(3)
C10 0.062(4) 0.098(6) 0.077(5) -0.026(4) 0.004(4) -0.008(4)
C11 0.056(4) 0.066(4) 0.073(4) -0.004(3) 0.021(3) 0.008(3)
C12 0.090(5) 0.066(5) 0.109(6) 0.002(4) 0.041(5) -0.006(4)
P3 0.0383(10) 0.0358(9) 0.0220(8) -0.0020(7) 0.0013(8) 0.0100(9)
C13 0.060(5) 0.052(5) 0.023(3) 0.003(3) 0.003(3) 0.001(4)
C14 0.106(8) 0.085(7) 0.018(3) 0.009(4) -0.006(4) 0.028(6)
C15 0.041(4) 0.041(4) 0.041(4) -0.008(3) 0.000(3) -0.004(3)
C16 0.045(4) 0.066(5) 0.036(4) -0.006(4) 0.003(3) 0.018(4)
C17 0.040(4) 0.062(5) 0.034(4) -0.010(4) -0.002(3) 0.016(4)
C18 0.068(6) 0.090(7) 0.049(5) -0.011(5) -0.004(4) 0.047(5)
N3 0.271(19) 0.37(2) 0.049(13) -0.012(15) 0.030(14) -0.265(15)
O3 0.38(2) 0.46(2) 0.157(18) -0.071(18) 0.003(18) -0.258(18)
C60 0.33(2) 0.42(2) 0.035(13) -0.039(17) 0.020(17) -0.282(19)
C61 0.37(2) 0.44(2) 0.101(18) -0.106(19) 0.03(2) -0.28(2)
C62 0.37(2) 0.43(2) 0.091(16) -0.090(17) 0.022(18) -0.282(19)
C63 0.34(2) 0.43(2) 0.12(2) -0.07(2) 0.01(2) -0.26(2)
C64 0.48(5) 0.40(5) 0.06(2) -0.02(3) 0.00(3) -0.33(4)
B1 0.073(7) 0.081(7) 0.199(13) 0.026(8) -0.044(8) -0.008(6)
F1 0.275(7) 0.406(10) 0.216(9) -0.052(8) -0.020(7) 0.270(6)
F2 0.200(7) 0.176(6) 0.150(6) 0.007(5) -0.038(5) -0.054(6)
F3 0.167(7) 0.223(9) 0.301(11) -0.086(7) -0.022(7) -0.071(6)
F4 0.152(5) 0.106(4) 0.149(5) 0.020(4) -0.004(4) 0.015(4)

loop_
_atom_type_symbol
_atom_type_description
_atom_type_scat_dispersion_real
_atom_type_scat_dispersion_imag
_atom_type_scat_source
C C 0.0033 0.0016 'International Tables Vol C Tables 4.2.6.8 and 6.1.1.4'
H H 0.0000 0.0000 'International Tables Vol C Tables 4.2.6.8 and 6.1.1.4'
B B 0.0013 0.0007 'International Tables Vol C Tables 4.2.6.8 and 6.1.1.4'
F F 0.0171 0.0103 'International Tables Vol C Tables 4.2.6.8 and 6.1.1.4'
P P 0.1023 0.0942 'International Tables Vol C Tables 4.2.6.8 and 6.1.1.4'
Se Se -0.0929 2.2259 'International Tables Vol C Tables 4.2.6.8 and 6.1.1.4'
Re Re -1.0185 7.2310 'International Tables Vol C Tables 4.2.6.8 and 6.1.1.4'
N N 0.0061 0.0033 'International Tables Vol C Tables 4.2.6.8 and 6.1.1.4'
O O 0.0106 0.0060 'International Tables Vol C Tables 4.2.6.8 and 6.1.1.4'

loop_
_exptl_crystal_face_index_h
_exptl_crystal_face_index_k
_exptl_crystal_face_index_l
_exptl_crystal_face_perp_dist
0.00 1.00 -1.00 0.0840
0.00 1.00 1.00 0.0680
-1.00 0.00 0.00 0.0310
1.00 0.00 0.00 0.0350
1.00 -2.00 0.00 0.0310
-1.00 -1.00 -2.00 0.0980

loop_
_geom_angle_atom_site_label_1
_geom_angle_atom_site_label_2
_geom_angle_atom_site_label_3
_geom_angle
_geom_angle_site_symmetry_1
_geom_angle_site_symmetry_3
N1 Re1 Se2 86.4(5) . .
P1 Re1 Se2 92.05(5) . .
N1 Re1 Se1 97.8(5) . 3_676
P1 Re1 Se1 92.15(5) . 3_676
Se2 Re1 Se1 175.800(19) . 3_676
N1 Re1 Se3 89.5(7) . 3_676
P1 Re1 Se3 92.09(5) . 3_676
Se2 Re1 Se3 90.096(19) . 3_676
Se1 Re1 Se3 89.90(2) 3_676 3_676
N1 Re1 Se4 94.6(7) . .
P1 Re1 Se4 91.97(5) . .
Se2 Re1 Se4 89.674(19) . .
Se1 Re1 Se4 90.033(19) 3_676 .
Se3 Re1 Se4 175.939(19) 3_676 .
N1 Re1 Re2 136.9(5) . 3_676
P1 Re1 Re2 135.03(5) . 3_676
Se2 Re1 Re2 118.461(15) . 3_676
Se1 Re1 Re2 58.193(15) 3_676 3_676
Se3 Re1 Re2 58.381(14) 3_676 3_676
Se4 Re1 Re2 118.354(15) . 3_676
N1 Re1 Re3 129.3(7) . .
P1 Re1 Re3 135.14(5) . .
Se2 Re1 Re3 58.415(15) . .
Se1 Re1 Re3 118.236(17) 3_676 .
Se3 Re1 Re3 58.478(15) 3_676 .
Se4 Re1 Re3 118.158(16) . .
Re2 Re1 Re3 60.061(8) 3_676 .
N1 Re1 Re3 140.6(7) . 3_676
P1 Re1 Re3 134.85(5) . 3_676
Se2 Re1 Re3 118.280(16) . 3_676
Se1 Re1 Re3 58.217(15) 3_676 3_676
Se3 Re1 Re3 118.409(17) 3_676 3_676
Se4 Re1 Re3 58.330(16) . 3_676
Re2 Re1 Re3 60.041(9) 3_676 3_676
Re3 Re1 Re3 90.010(10) . 3_676
N1 Re1 Re2 132.6(4) . .
P1 Re1 Re2 135.00(5) . .
Se2 Re1 Re2 58.350(15) . .
Se1 Re1 Re2 118.138(16) 3_676 .
Se3 Re1 Re2 118.395(16) 3_676 .
Se4 Re1 Re2 58.236(15) . .
Re2 Re1 Re2 89.967(9) 3_676 .
Re3 Re1 Re2 59.933(10) . .
Re3 Re1 Re2 59.939(8) 3_676 .
P2 Re2 Se1 89.28(4) . .
P2 Re2 Se4 94.73(4) . .
Se1 Re2 Se4 175.98(2) . .
P2 Re2 Se3 91.27(4) . .
Se1 Re2 Se3 90.077(19) . .
Se4 Re2 Se3 90.035(19) . .
P2 Re2 Se2 92.76(4) . .
Se1 Re2 Se2 90.015(19) . .
Se4 Re2 Se2 89.590(19) . .
Se3 Re2 Se2 175.97(2) . .
P2 Re2 Re1 132.57(4) . 3_676
Se1 Re2 Re1 58.447(14) . 3_676
Se4 Re2 Re1 118.421(16) . 3_676
Se3 Re2 Re1 58.420(14) . 3_676
Se2 Re2 Re1 118.428(15) . 3_676
P2 Re2 Re3 133.45(4) . .
Se1 Re2 Re3 58.315(15) . .
Se4 Re2 Re3 118.269(16) . .
Se3 Re2 Re3 118.497(16) . .
Se2 Re2 Re3 58.357(15) . .
Re1 Re2 Re3 60.090(8) 3_676 .
P2 Re2 Re3 136.41(4) . 3_676
Se1 Re2 Re3 118.499(17) . 3_676
Se4 Re2 Re3 58.366(16) . 3_676
Se3 Re2 Re3 58.494(15) . 3_676
Se2 Re2 Re3 118.090(16) . 3_676
Re1 Re2 Re3 60.069(9) 3_676 3_676
Re3 Re2 Re3 90.043(10) . 3_676
P2 Re2 Re1 137.36(4) . .
Se1 Re2 Re1 118.263(16) . .
Se4 Re2 Re1 58.319(16) . .
Se3 Re2 Re1 118.448(16) . .
Se2 Re2 Re1 58.131(14) . .
Re1 Re2 Re1 90.033(9) 3_676 .
Re3 Re2 Re1 59.961(8) . .
Re3 Re2 Re1 59.968(10) 3_676 .
P3 Re3 Se1 90.44(5) . .
N3 Re3 Se1 92.8(6) . .
P3 Re3 Se4 90.89(5) . 3_676
N3 Re3 Se4 95.1(4) . 3_676
Se1 Re3 Se4 90.104(19) . 3_676
P3 Re3 Se2 93.49(5) . .
N3 Re3 Se2 89.3(4) . .
Se1 Re3 Se2 89.911(19) . .
Se4 Re3 Se2 175.621(19) 3_676 .
P3 Re3 Se3 93.74(5) . 3_676
N3 Re3 Se3 91.3(6) . 3_676
Se1 Re3 Se3 175.823(19) . 3_676
Se4 Re3 Se3 89.842(19) 3_676 3_676
Se2 Re3 Se3 89.824(18) . 3_676
P3 Re3 Re2 134.69(5) . .
N3 Re3 Re2 133.4(5) . .
Se1 Re3 Re2 58.164(14) . .
Se4 Re3 Re2 118.194(15) 3_676 .
Se2 Re3 Re2 58.339(13) . .
Se3 Re3 Re2 118.364(15) 3_676 .
P3 Re3 Re2 135.27(5) . 3_676
N3 Re3 Re2 136.5(5) . 3_676
Se1 Re3 Re2 118.396(16) . 3_676
Se4 Re3 Re2 58.296(15) 3_676 3_676
Se2 Re3 Re2 118.032(16) . 3_676
Se3 Re3 Re2 58.249(14) 3_676 3_676
Re2 Re3 Re2 89.956(10) . 3_676
P3 Re3 Re1 137.07(4) . .
N3 Re3 Re1 132.4(5) . .
Se1 Re3 Re1 118.258(16) . .
Se4 Re3 Re1 118.151(16) 3_676 .
Se2 Re3 Re1 58.178(14) . .
Se3 Re3 Re1 58.273(15) 3_676 .
Re2 Re3 Re1 60.107(9) . .
Re2 Re3 Re1 59.869(10) 3_676 .
P3 Re3 Re1 132.94(4) . 3_676
N3 Re3 Re1 137.6(5) . 3_676
Se1 Re3 Re1 58.322(14) . 3_676
Se4 Re3 Re1 58.341(14) 3_676 3_676
Se2 Re3 Re1 118.190(15) . 3_676
Se3 Re3 Re1 118.328(15) 3_676 3_676
Re2 Re3 Re1 59.870(10) . 3_676
Re2 Re3 Re1 60.093(9) 3_676 3_676
Re1 Re3 Re1 89.990(10) . 3_676
Re2 Se1 Re3 63.522(16) . .
Re2 Se1 Re1 63.360(15) . 3_676
Re3 Se1 Re1 63.460(15) . 3_676
Re1 Se2 Re2 63.518(14) . .
Re1 Se2 Re3 63.407(15) . .
Re2 Se2 Re3 63.304(15) . .
Re2 Se3 Re1 63.199(16) . 3_676
Re2 Se3 Re3 63.257(14) . 3_676
Re1 Se3 Re3 63.248(14) 3_676 3_676
Re2 Se4 Re3 63.339(14) . 3_676
Re2 Se4 Re1 63.445(14) . .
Re3 Se4 Re1 63.328(14) 3_676 .
C5 P1 C3 104.4(4) . .
C5 P1 C1 104.7(4) . .
C3 P1 C1 99.7(4) . .
C5 P1 Re1 115.3(3) . .
C3 P1 Re1 115.4(3) . .
C1 P1 Re1 115.5(3) . .
C2 C1 P1 112.8(6) . .
C2 C1 H1A 109.0 . .
P1 C1 H1A 109.0 . .
C2 C1 H1B 109.0 . .
P1 C1 H1B 109.0 . .
H1A C1 H1B 107.8 . .
C1 C2 H2A 109.5 . .
C1 C2 H2B 109.5 . .
H2A C2 H2B 109.5 . .
C1 C2 H2C 109.5 . .
H2A C2 H2C 109.5 . .
H2B C2 H2C 109.5 . .
C4 C3 P1 116.8(7) . .
C4 C3 H3A 108.1 . .
P1 C3 H3A 108.1 . .
C4 C3 H3B 108.1 . .
P1 C3 H3B 108.1 . .
H3A C3 H3B 107.3 . .
C3 C4 H4A 109.5 . .
C3 C4 H4B 109.5 . .
H4A C4 H4B 109.5 . .
C3 C4 H4C 109.5 . .
H4A C4 H4C 109.5 . .
H4B C4 H4C 109.5 . .
C6 C5 P1 113.6(6) . .
C6 C5 H5A 108.8 . .
P1 C5 H5A 108.8 . .
C6 C5 H5B 108.8 . .
P1 C5 H5B 108.8 . .
H5A C5 H5B 107.7 . .
C5 C6 H6A 109.5 . .
C5 C6 H6B 109.5 . .
H6A C6 H6B 109.5 . .
C5 C6 H6C 109.5 . .
H6A C6 H6C 109.5 . .
H6B C6 H6C 109.5 . .
C43 N1 C40 116(2) . .
C43 N1 Re1 128.8(19) . .
C40 N1 Re1 115.7(13) . .
C43 O1 C42 129(3) . .
C41 C40 N1 111(3) . .
C41 C40 H40A 109.4 . .
N1 C40 H40A 109.4 . .
C41 C40 H40B 109.4 . .
N1 C40 H40B 109.4 . .
H40A C40 H40B 108.0 . .
C40 C41 C42 129(5) . .
C40 C41 H41A 105.1 . .
C42 C41 H41A 105.1 . .
C40 C41 H41B 105.1 . .
C42 C41 H41B 105.1 . .
H41A C41 H41B 105.9 . .
C41 C42 O1 81(3) . .
C41 C42 H42A 115.0 . .
O1 C42 H42A 115.1 . .
C41 C42 H42B 115.1 . .
O1 C42 H42B 115.1 . .
H42A C42 H42B 112.1 . .
N1 C43 O1 117(3) . .
N1 C43 C44 136(3) . .
O1 C43 C44 108(2) . .
C43 C44 H44A 109.5 . .
C43 C44 H44B 109.5 . .
H44A C44 H44B 109.5 . .
C43 C44 H44C 109.5 . .
H44A C44 H44C 109.5 . .
H44B C44 H44C 109.5 . .
C9 P2 C7 101.5(3) . .
C9 P2 C11 103.6(3) . .
C7 P2 C11 104.0(3) . .
C9 P2 Re2 115.8(2) . .
C7 P2 Re2 115.9(2) . .
C11 P2 Re2 114.4(2) . .
C8 C7 P2 115.7(5) . .
C8 C7 H7A 108.3 . .
P2 C7 H7A 108.3 . .
C8 C7 H7B 108.3 . .
P2 C7 H7B 108.3 . .
H7A C7 H7B 107.4 . .
C7 C8 H8A 109.5 . .
C7 C8 H8B 109.5 . .
H8A C8 H8B 109.5 . .
C7 C8 H8C 109.5 . .
H8A C8 H8C 109.5 . .
H8B C8 H8C 109.5 . .
C10 C9 P2 115.1(5) . .
C10 C9 H9A 108.5 . .
P2 C9 H9A 108.5 . .
C10 C9 H9B 108.5 . .
P2 C9 H9B 108.5 . .
H9A C9 H9B 107.5 . .
C9 C10 H10A 109.5 . .
C9 C10 H10B 109.5 . .
H10A C10 H10B 109.5 . .
C9 C10 H10C 109.5 . .
H10A C10 H10C 109.5 . .
H10B C10 H10C 109.5 . .
C12 C11 P2 115.7(5) . .
C12 C11 H11A 108.4 . .
P2 C11 H11A 108.4 . .
C12 C11 H11B 108.4 . .
P2 C11 H11B 108.4 . .
H11A C11 H11B 107.4 . .
C11 C12 H12A 109.5 . .
C11 C12 H12B 109.5 . .
H12A C12 H12B 109.5 . .
C11 C12 H12C 109.5 . .
H12A C12 H12C 109.5 . .
H12B C12 H12C 109.5 . .
C13 P3 C15 104.5(4) . .
C13 P3 C17 104.6(4) . .
C15 P3 C17 98.8(4) . .
C13 P3 Re3 114.1(3) . .
C15 P3 Re3 115.5(3) . .
C17 P3 Re3 117.4(3) . .
C14 C13 P3 115.1(6) . .
C14 C13 H13A 108.5 . .
P3 C13 H13A 108.5 . .
C14 C13 H13B 108.5 . .
P3 C13 H13B 108.5 . .
H13A C13 H13B 107.5 . .
C13 C14 H14A 109.5 . .
C13 C14 H14B 109.5 . .
H14A C14 H14B 109.5 . .
C13 C14 H14C 109.5 . .
H14A C14 H14C 109.5 . .
H14B C14 H14C 109.5 . .
C16 C15 P3 110.8(5) . .
C16 C15 H15A 109.5 . .
P3 C15 H15A 109.5 . .
C16 C15 H15B 109.5 . .
P3 C15 H15B 109.5 . .
H15A C15 H15B 108.1 . .
C15 C16 H16A 109.5 . .
C15 C16 H16B 109.5 . .
H16A C16 H16B 109.5 . .
C15 C16 H16C 109.5 . .
H16A C16 H16C 109.5 . .
H16B C16 H16C 109.5 . .
C18 C17 P3 114.4(6) . .
C18 C17 H17A 108.7 . .
P3 C17 H17A 108.7 . .
C18 C17 H17B 108.7 . .
P3 C17 H17B 108.7 . .
H17A C17 H17B 107.6 . .
C17 C18 H18A 109.5 . .
C17 C18 H18B 109.5 . .
H18A C18 H18B 109.5 . .
C17 C18 H41 109.5 . .
H18A C18 H41 109.5 . .
H18B C18 H41 109.5 . .
C63 N3 C60 105.6(19) . .
C63 N3 Re3 111.1(16) . .
C60 N3 Re3 116.5(15) . .
C61 O3 C63 104(3) . .
C61 O3 C62 54(2) . .
C63 O3 C62 83(2) . .
N3 C60 C62 98.6(16) . .
N3 C60 H60A 112.1 . .
C62 C60 H60A 112.0 . .
N3 C60 H60B 112.1 . .
C62 C60 H60B 112.0 . .
H60A C60 H60B 109.7 . .
O3 C61 C62 87(3) . .
O3 C61 C63 41.4(15) . .
C62 C61 C63 74.6(16) . .
O3 C61 H61A 114.0 . .
C62 C61 H61A 114.1 . .
C63 C61 H61A 155.1 . .
O3 C61 H61B 114.2 . .
C62 C61 H61B 114.1 . .
C63 C61 H61B 83.5 . .
H61A C61 H61B 111.3 . .
C61 C62 C60 113.0(17) . .
C61 C62 O3 38.5(17) . .
C60 C62 O3 109.4(17) . .
C61 C62 H62A 109.0 . .
C60 C62 H62A 109.0 . .
O3 C62 H62A 74.7 . .
C61 C62 H62B 109.0 . .
C60 C62 H62B 109.0 . .
O3 C62 H62B 137.9 . .
H62A C62 H62B 107.8 . .
N3 C63 O3 130(3) . .
N3 C63 C64 74(2) . .
O3 C63 C64 104(3) . .
N3 C63 C61 96.2(19) . .
O3 C63 C61 34(2) . .
C64 C63 C61 89.5(19) . .
C63 C64 H64A 109.5 . .
C63 C64 H64B 109.3 . .
H64A C64 H64B 109.5 . .
C63 C64 H64C 109.6 . .
H64A C64 H64C 109.5 . .
H64B C64 H64C 109.5 . .
F1 B1 F4 114.0(14) . .
F1 B1 F3 112.8(11) . .
F4 B1 F3 111.1(10) . .
F1 B1 F2 110.9(11) . .
F4 B1 F2 108.5(9) . .
F3 B1 F2 98.4(12) . .

loop_
_geom_bond_atom_site_label_1
_geom_bond_atom_site_label_2
_geom_bond_distance
_geom_bond_site_symmetry_2
Re1 N1 2.32(2) .
Re1 P1 2.4645(19) .
Re1 Se2 2.5141(6) .
Re1 Se1 2.5174(6) 3_676
Re1 Se3 2.5202(6) 3_676
Re1 Se4 2.5209(6) .
Re1 Re2 2.6405(4) 3_676
Re1 Re3 2.6459(3) .
Re1 Re3 2.6464(4) 3_676
Re1 Re2 2.6498(4) .
Re2 P2 2.4701(16) .
Re2 Se1 2.5105(6) .
Re2 Se4 2.5186(6) .
Re2 Se3 2.5192(6) .
Re2 Se2 2.5201(6) .
Re2 Re1 2.6406(4) 3_676
Re2 Re3 2.6451(4) .
Re2 Re3 2.6456(3) 3_676
Re3 P3 2.4491(19) .
Re3 N3 2.52(2) .
Re3 Se1 2.5146(6) .
Re3 Se4 2.5206(6) 3_676
Re3 Se2 2.5206(6) .
Re3 Se3 2.5258(6) 3_676
Re3 Re2 2.6456(3) 3_676
Re3 Re1 2.6464(3) 3_676
Se1 Re1 2.5174(6) 3_676
Se3 Re1 2.5203(6) 3_676
Se3 Re3 2.5258(6) 3_676
Se4 Re3 2.5205(6) 3_676
P1 C5 1.801(8) .
P1 C3 1.837(8) .
P1 C1 1.840(8) .
C1 C2 1.519(13) .
C1 H1A 0.9900 .
C1 H1B 0.9900 .
C2 H2A 0.9800 .
C2 H2B 0.9800 .
C2 H2C 0.9800 .
C3 C4 1.538(13) .
C3 H3A 0.9900 .
C3 H3B 0.9900 .
C4 H4A 0.9800 .
C4 H4B 0.9800 .
C4 H4C 0.9800 .
C5 C6 1.571(12) .
C5 H5A 0.9900 .
C5 H5B 0.9900 .
C6 H6A 0.9800 .
C6 H6B 0.9800 .
C6 H6C 0.9800 .
N1 C43 1.250(17) .
N1 C40 1.465(18) .
O1 C43 1.47(4) .
O1 C42 1.62(5) .
C40 C41 1.34(5) .
C40 H40A 0.9900 .
C40 H40B 0.9900 .
C41 C42 1.41(6) .
C41 H41A 0.9900 .
C41 H41B 0.9900 .
C42 H42A 0.9900 .
C42 H42B 0.9900 .
C43 C44 1.482(19) .
C44 H44A 0.9800 .
C44 H44B 0.9800 .
C44 H44C 0.9800 .
P2 C9 1.808(6) .
P2 C7 1.820(7) .
P2 C11 1.830(6) .
C7 C8 1.533(9) .
C7 H7A 0.9900 .
C7 H7B 0.9900 .
C8 H8A 0.9800 .
C8 H8B 0.9800 .
C8 H8C 0.9800 .
C9 C10 1.521(9) .
C9 H9A 0.9900 .
C9 H9B 0.9900 .
C10 H10A 0.9800 .
C10 H10B 0.9800 .
C10 H10C 0.9800 .
C11 C12 1.546(9) .
C11 H11A 0.9900 .
C11 H11B 0.9900 .
C12 H12A 0.9800 .
C12 H12B 0.9800 .
C12 H12C 0.9800 .
P3 C13 1.839(8) .
P3 C15 1.844(8) .
P3 C17 1.860(8) .
C13 C14 1.582(11) .
C13 H13A 0.9900 .
C13 H13B 0.9900 .
C14 H14A 0.9800 .
C14 H14B 0.9800 .
C14 H14C 0.9800 .
C15 C16 1.563(11) .
C15 H15A 0.9900 .
C15 H15B 0.9900 .
C16 H16A 0.9800 .
C16 H16B 0.9800 .
C16 H16C 0.9800 .
C17 C18 1.555(12) .
C17 H17A 0.9900 .
C17 H17B 0.9900 .
C18 H18A 0.9800 .
C18 H18B 0.9800 .
C18 H41 0.9800 .
N3 C63 1.252(17) .
N3 C60 1.487(18) .
O3 C61 1.15(5) .
O3 C63 1.352(17) .
O3 C62 1.85(5) .
C60 C62 1.499(17) .
C60 H60A 0.9900 .
C60 H60B 0.9900 .
C61 C62 1.495(18) .
C61 C63 1.98(3) .
C61 H61A 0.9900 .
C61 H61B 0.9900 .
C62 H62A 0.9900 .
C62 H62B 0.9900 .
C63 C64 1.476(18) .
C64 H64A 0.9800 .
C64 H64B 0.9800 .
C64 H64C 0.9800 .
B1 F1 1.255(13) .
B1 F4 1.324(14) .
B1 F3 1.322(15) .
B1 F2 1.467(15) .

loop_
_geom_torsion_atom_site_label_1
_geom_torsion_atom_site_label_2
_geom_torsion_atom_site_label_3
_geom_torsion_atom_site_label_4
_geom_torsion
C5 P1 C1 C2 56.3(7)
C3 P1 C1 C2 164.1(6)
Re1 P1 C1 C2 -71.6(6)
C5 P1 C3 C4 -62.2(8)
C1 P1 C3 C4 -170.2(8)
Re1 P1 C3 C4 65.4(8)
C3 P1 C5 C6 -49.6(8)
C1 P1 C5 C6 54.7(8)
Re1 P1 C5 C6 -177.3(7)
C43 N1 C40 C41 -1(5)
Re1 N1 C40 C41 179(3)
N1 C40 C41 C42 65(6)
C40 C41 C42 O1 -72(5)
C43 O1 C42 C41 39(5)
C40 N1 C43 O1 -17(5)
Re1 N1 C43 O1 162(3)
C40 N1 C43 C44 159(4)
Re1 N1 C43 C44 -22(6)
C42 O1 C43 N1 -5(6)
C42 O1 C43 C44 178(4)
C9 P2 C7 C8 -169.0(5)
C11 P2 C7 C8 -61.7(6)
Re2 P2 C7 C8 64.7(6)
C7 P2 C9 C10 170.2(5)
C11 P2 C9 C10 62.5(6)
Re2 P2 C9 C10 -63.5(5)
C9 P2 C11 C12 49.9(6)
C7 P2 C11 C12 -55.8(6)
Re2 P2 C11 C12 176.9(5)
C15 P3 C13 C14 54.3(7)
C17 P3 C13 C14 -49.1(7)
Re3 P3 C13 C14 -178.7(6)
C13 P3 C15 C16 58.9(6)
C17 P3 C15 C16 166.6(5)
Re3 P3 C15 C16 -67.2(6)
C13 P3 C17 C18 -63.4(7)
C15 P3 C17 C18 -171.0(6)
Re3 P3 C17 C18 64.2(7)
C63 N3 C60 C62 -24(3)
Re3 N3 C60 C62 -148.1(16)
C63 O3 C61 C62 -69(3)
C62 O3 C61 C63 69(3)
O3 C61 C62 C60 93(3)
C63 C61 C62 C60 53(2)
C63 C61 C62 O3 -40.0(17)
N3 C60 C62 C61 -34(3)
N3 C60 C62 O3 7(3)
C63 O3 C62 C61 114(3)
C61 O3 C62 C60 -103(2)
C63 O3 C62 C60 11(3)
C60 N3 C63 O3 48(4)
Re3 N3 C63 O3 175(3)
C60 N3 C63 C64 143(3)
Re3 N3 C63 C64 -89.5(19)
C60 N3 C63 C61 56(2)
Re3 N3 C63 C61 -177.2(13)
C61 O3 C63 N3 13(5)
C62 O3 C63 N3 -37(4)
C61 O3 C63 C64 -68(4)
C62 O3 C63 C64 -118(3)
C62 O3 C63 C61 -50(3)
